data_7002814
loop_
_publ_author_name
'Garralda, Mar\'ia A.'
'Hern\'andez, Ricardo'
'Pinilla, Elena'
'Torres, M. Rosario'
'Zarandona, Malkoa'

_publ_section_title
;
 Selective formation of cis-diacyl, cis-PPh2R rhodium(III) complexes by
 the reaction of rhodium(III) cis-diacyl, trans-PPh2R complexes with
 aliphatic diamines
;
_journal_issue 44
_journal_name_full 'Dalton Transactions'
_journal_page_first 9860
_journal_page_last 9869
_journal_paper_doi 10.1039/b913244a
_journal_year 2009
_chemical_formula_moiety 'C42 H40 N2 O2 P2 Rh, Cl O4'
_chemical_formula_sum 'C42 H40 Cl N2 O6 P2 Rh'
_chemical_formula_weight 869.06
_chemical_name_systematic
;
?
;
_space_group_IT_number 61
_symmetry_cell_setting orthorhombic
_symmetry_space_group_name_Hall '-P 2ac 2ab'
_symmetry_space_group_name_H-M 'P b c a'
_atom_sites_solution_hydrogens 'geom or Fourier'
_atom_sites_solution_primary direct
_atom_sites_solution_secondary difmap
_audit_creation_method SHELXL-97
_cell_angle_alpha 90.00
_cell_angle_beta 90.00
_cell_angle_gamma 90.00
_cell_formula_units_Z 8
_cell_length_a 15.4770(9)
_cell_length_b 18.9855(10)
_cell_length_c 26.3711(14)
_cell_measurement_temperature 296(2)
_cell_volume 7748.8(7)
_computing_cell_refinement 'Bruker SMART'
_computing_data_collection 'Bruker SMART'
_computing_data_reduction 'Bruker SHELXTL'
_computing_molecular_graphics 'Bruker SHELXTL'
_computing_publication_material 'Bruker SHELXTL'
_computing_structure_refinement 'SHELXL-97 (Sheldrick, 1997)'
_computing_structure_solution 'SHELXS-97 (Sheldrick, 1990)'
_diffrn_ambient_temperature 296(2)
_diffrn_measured_fraction_theta_full 0.947
_diffrn_measured_fraction_theta_max 0.947
_diffrn_measurement_device_type 'CCD area detector'
_diffrn_measurement_method 'phi and omega scans'
_diffrn_radiation_monochromator graphite
_diffrn_radiation_source 'fine-focus sealed tube'
_diffrn_radiation_type MoK\a
_diffrn_radiation_wavelength 0.71073
_diffrn_reflns_av_R_equivalents 0.0726
_diffrn_reflns_av_sigmaI/netI 0.0651
_diffrn_reflns_limit_h_max 21
_diffrn_reflns_limit_h_min -20
_diffrn_reflns_limit_k_max 25
_diffrn_reflns_limit_k_min -25
_diffrn_reflns_limit_l_max 34
_diffrn_reflns_limit_l_min -31
_diffrn_reflns_number 71166
_diffrn_reflns_theta_full 29.09
_diffrn_reflns_theta_max 29.09
_diffrn_reflns_theta_min 1.54
_exptl_absorpt_coefficient_mu 0.643
_exptl_absorpt_correction_type none
_exptl_crystal_colour yellow
_exptl_crystal_density_diffrn 1.490
_exptl_crystal_density_method 'not measured'
_exptl_crystal_description prismatic
_exptl_crystal_F_000 3568
_exptl_crystal_size_max 0.35
_exptl_crystal_size_mid 0.25
_exptl_crystal_size_min 0.15
_refine_diff_density_max 0.629
_refine_diff_density_min -0.385
_refine_diff_density_rms 0.072
_refine_ls_extinction_method none
_refine_ls_goodness_of_fit_ref 0.982
_refine_ls_hydrogen_treatment 'constr or fixed'
_refine_ls_matrix_type full
_refine_ls_number_parameters 489
_refine_ls_number_reflns 9838
_refine_ls_number_restraints 0
_refine_ls_restrained_S_all 0.982
_refine_ls_R_factor_all 0.0909
_refine_ls_R_factor_gt 0.0361
_refine_ls_shift/su_max 0.007
_refine_ls_shift/su_mean 0.000
_refine_ls_structure_factor_coef Fsqd
_refine_ls_weighting_details 'calc w=1/[\s^2^(Fo^2^)+(0.0393P)^2^+0.0000P] where P=(Fo^2^+2Fc^2^)/3'
_refine_ls_weighting_scheme calc
_refine_ls_wR_factor_gt 0.0758
_refine_ls_wR_factor_ref 0.0918
_reflns_number_gt 5640
_reflns_number_total 9838
_reflns_threshold_expression >2sigma(I)
_cod_data_source_file b913244a.txt
_cod_data_source_block compound_6
_cod_depositor_comments
;
The following automatic conversions were performed:
'_symmetry_cell_setting' value 'Orthorhombic' changed to 'orthorhombic'
according to '/home/saulius/struct/CIF-dictionaries/cif_core.dic'
dictionary named 'cif_core.dic' version 2.4.1 from 2010-06-29.

Automatic conversion script
Id: cif_fix_enum 1527 2010-12-29 10:47:43Z saulius 
;
_cod_original_sg_symbol_H-M Pbca
_cod_database_code 7002814

loop_
_symmetry_equiv_pos_as_xyz
'x, y, z'
'-x+1/2, -y, z+1/2'
'-x, y+1/2, -z+1/2'
'x+1/2, -y+1/2, -z'
'-x, -y, -z'
'x-1/2, y, -z-1/2'
'x, -y-1/2, z-1/2'
'-x-1/2, y-1/2, z'

loop_
_atom_site_label
_atom_site_type_symbol
_atom_site_fract_x
_atom_site_fract_y
_atom_site_fract_z
_atom_site_U_iso_or_equiv
_atom_site_adp_type
_atom_site_occupancy
_atom_site_symmetry_multiplicity
_atom_site_calc_flag
_atom_site_refinement_flags
_atom_site_disorder_assembly
_atom_site_disorder_group
C1 C -0.06988(16) 0.15976(15) 0.29720(10) 0.0341(6) Uani 1 1 d . . .
C2 C 0.00578(17) 0.14383(14) 0.26225(10) 0.0345(6) Uani 1 1 d . . .
C3 C 0.08551(17) 0.17634(14) 0.26969(10) 0.0346(6) Uani 1 1 d . . .
C4 C 0.15596(18) 0.15521(16) 0.23939(11) 0.0446(8) Uani 1 1 d . . .
H4 H 0.2098 0.1760 0.2442 0.054 Uiso 1 1 calc R . .
C5 C 0.1460(2) 0.10452(17) 0.20315(12) 0.0518(8) Uani 1 1 d . . .
H5 H 0.1935 0.0896 0.1843 0.062 Uiso 1 1 calc R . .
C6 C 0.0652(2) 0.07507(17) 0.19428(12) 0.0542(9) Uani 1 1 d . . .
H6 H 0.0581 0.0420 0.1686 0.065 Uiso 1 1 calc R . .
C7 C -0.0042(2) 0.09489(16) 0.22352(11) 0.0479(8) Uani 1 1 d . . .
H7 H -0.0583 0.0754 0.2173 0.057 Uiso 1 1 calc R . .
C8 C 0.11621(16) 0.32417(14) 0.27335(11) 0.0344(6) Uani 1 1 d . . .
C9 C 0.13268(19) 0.38933(16) 0.29512(12) 0.0489(8) Uani 1 1 d . . .
H9 H 0.1252 0.3951 0.3299 0.059 Uiso 1 1 calc R . .
C10 C 0.1599(2) 0.44576(17) 0.26636(14) 0.0540(9) Uani 1 1 d . . .
H10 H 0.1726 0.4884 0.2821 0.065 Uiso 1 1 calc R . .
C11 C 0.16838(19) 0.43965(18) 0.21505(14) 0.0546(9) Uani 1 1 d . . .
H11 H 0.1867 0.4779 0.1958 0.066 Uiso 1 1 calc R . .
C12 C 0.1495(2) 0.37662(18) 0.19214(13) 0.0569(9) Uani 1 1 d . . .
H12 H 0.1541 0.3724 0.1571 0.068 Uiso 1 1 calc R . .
C13 C 0.12363(19) 0.31906(17) 0.22081(12) 0.0477(8) Uani 1 1 d . . .
H13 H 0.1111 0.2766 0.2048 0.057 Uiso 1 1 calc R . .
C14 C 0.18781(17) 0.23807(16) 0.35084(11) 0.0411(7) Uani 1 1 d . . .
C15 C 0.2150(2) 0.29128(19) 0.38292(14) 0.0673(11) Uani 1 1 d . . .
H15 H 0.1831 0.3327 0.3851 0.081 Uiso 1 1 calc R . .
C16 C 0.2892(3) 0.2838(3) 0.41197(18) 0.0943(15) Uani 1 1 d . . .
H16 H 0.3063 0.3199 0.4336 0.113 Uiso 1 1 calc R . .
C17 C 0.3369(3) 0.2241(3) 0.4090(2) 0.107(2) Uani 1 1 d . . .
H17 H 0.3872 0.2198 0.4281 0.129 Uiso 1 1 calc R . .
C18 C 0.3116(3) 0.1704(3) 0.37818(18) 0.0972(16) Uani 1 1 d . . .
H18 H 0.3443 0.1294 0.3765 0.117 Uiso 1 1 calc R . .
C19 C 0.2371(2) 0.1769(2) 0.34926(13) 0.0626(10) Uani 1 1 d . . .
H19 H 0.2199 0.1398 0.3286 0.075 Uiso 1 1 calc R . .
C20 C -0.17833(17) 0.20535(15) 0.37682(11) 0.0365(7) Uani 1 1 d . . .
C21 C -0.19312(16) 0.13864(15) 0.40583(10) 0.0355(6) Uani 1 1 d . . .
C22 C -0.12208(17) 0.09843(15) 0.41936(10) 0.0369(7) Uani 1 1 d . . .
C23 C -0.13296(19) 0.03354(17) 0.44321(11) 0.0496(8) Uani 1 1 d . . .
H23 H -0.0853 0.0057 0.4510 0.060 Uiso 1 1 calc R . .
C24 C -0.2157(2) 0.01090(19) 0.45526(12) 0.0601(10) Uani 1 1 d . . .
H24 H -0.2235 -0.0324 0.4712 0.072 Uiso 1 1 calc R . .
C25 C -0.2865(2) 0.05210(18) 0.44382(12) 0.0559(9) Uani 1 1 d . . .
H25 H -0.3416 0.0373 0.4530 0.067 Uiso 1 1 calc R . .
C26 C -0.27546(17) 0.11520(17) 0.41882(11) 0.0450(8) Uani 1 1 d . . .
H26 H -0.3234 0.1424 0.4106 0.054 Uiso 1 1 calc R . .
C27 C 0.02379(18) 0.16311(16) 0.46846(11) 0.0402(7) Uani 1 1 d . . .
C28 C -0.0107(2) 0.13908(17) 0.51324(11) 0.0515(8) Uani 1 1 d . . .
H28 H -0.0580 0.1089 0.5126 0.062 Uiso 1 1 calc R . .
C29 C 0.0243(2) 0.1595(2) 0.55951(13) 0.0675(10) Uani 1 1 d . . .
H29 H 0.0003 0.1427 0.5895 0.081 Uiso 1 1 calc R . .
C30 C 0.0931(3) 0.2036(2) 0.56125(14) 0.0743(11) Uani 1 1 d . . .
H30 H 0.1150 0.2185 0.5923 0.089 Uiso 1 1 calc R . .
C31 C 0.1297(3) 0.2257(3) 0.51740(16) 0.1002(17) Uani 1 1 d . . .
H31 H 0.1788 0.2540 0.5184 0.120 Uiso 1 1 calc R . .
C32 C 0.0944(3) 0.2065(2) 0.47105(14) 0.0873(14) Uani 1 1 d . . .
H32 H 0.1191 0.2233 0.4413 0.105 Uiso 1 1 calc R . .
C33 C 0.04841(17) 0.06586(14) 0.38639(10) 0.0345(6) Uani 1 1 d . . .
C34 C 0.12659(19) 0.04960(18) 0.40927(13) 0.0545(9) Uani 1 1 d . . .
H34 H 0.1476 0.0774 0.4355 0.065 Uiso 1 1 calc R . .
C35 C 0.1736(2) -0.0088(2) 0.39268(15) 0.0702(11) Uani 1 1 d . . .
H35 H 0.2254 -0.0203 0.4084 0.084 Uiso 1 1 calc R . .
C36 C 0.1439(2) -0.0488(2) 0.35365(14) 0.0674(10) Uani 1 1 d . . .
H36 H 0.1765 -0.0868 0.3421 0.081 Uiso 1 1 calc R . .
C37 C 0.0664(2) -0.03344(18) 0.33123(14) 0.0613(10) Uani 1 1 d . . .
H37 H 0.0461 -0.0614 0.3048 0.074 Uiso 1 1 calc R . .
C38 C 0.01867(19) 0.02272(15) 0.34748(11) 0.0444(7) Uani 1 1 d . . .
H38 H -0.0343 0.0322 0.3323 0.053 Uiso 1 1 calc R . .
C39 C -0.0890(3) 0.3189(2) 0.45905(14) 0.0908(14) Uani 1 1 d . . .
H39A H -0.0948 0.3649 0.4738 0.136 Uiso 1 1 calc R . .
H39B H -0.0478 0.2920 0.4782 0.136 Uiso 1 1 calc R . .
H39C H -0.1440 0.2954 0.4596 0.136 Uiso 1 1 calc R . .
C40 C -0.1138(2) 0.37846(18) 0.38039(16) 0.0743(11) Uani 1 1 d . . .
H40A H -0.1737 0.3692 0.3887 0.089 Uiso 1 1 calc R . .
H40B H -0.0994 0.4249 0.3932 0.089 Uiso 1 1 calc R . .
C41 C -0.1036(2) 0.37822(17) 0.32456(16) 0.0646(10) Uani 1 1 d . . .
H41A H -0.1438 0.4113 0.3095 0.077 Uiso 1 1 calc R . .
H41B H -0.0455 0.3928 0.3157 0.077 Uiso 1 1 calc R . .
C42 C -0.1193(2) 0.3036(2) 0.24956(13) 0.0704(11) Uani 1 1 d . . .
H42A H -0.1593 0.3374 0.2361 0.106 Uiso 1 1 calc R . .
H42B H -0.1359 0.2572 0.2389 0.106 Uiso 1 1 calc R . .
H42C H -0.0622 0.3138 0.2373 0.106 Uiso 1 1 calc R . .
Cl Cl 0.07931(5) 0.49600(5) 0.42728(4) 0.0595(2) Uani 1 1 d . . .
N1 N -0.05879(16) 0.32572(13) 0.40574(10) 0.0519(7) Uani 1 1 d . . .
N2 N -0.12002(15) 0.30725(13) 0.30455(10) 0.0499(7) Uani 1 1 d . . .
O1 O -0.13842(12) 0.13019(11) 0.28884(7) 0.0468(5) Uani 1 1 d . . .
O2 O -0.24055(12) 0.24193(11) 0.36606(9) 0.0542(6) Uani 1 1 d . . .
O3 O 0.13619(15) 0.53489(13) 0.45826(9) 0.0720(7) Uani 1 1 d . . .
O4 O -0.00655(19) 0.5164(2) 0.43529(13) 0.1401(14) Uani 1 1 d . . .
O5 O 0.0997(2) 0.50842(16) 0.37521(10) 0.0967(9) Uani 1 1 d . . .
O6 O 0.0914(2) 0.42264(15) 0.43644(14) 0.1213(12) Uani 1 1 d . . .
P1 P 0.08797(4) 0.24853(4) 0.31428(3) 0.03359(18) Uani 1 1 d . . .
P2 P -0.01899(4) 0.14010(4) 0.40613(3) 0.03254(17) Uani 1 1 d . . .
Rh Rh -0.055481(12) 0.230704(11) 0.352766(8) 0.03014(7) Uani 1 1 d . . .
H1 H 0.0062 0.3435 0.4111 0.050 Uiso 1 1 d . . .
H2 H -0.1856 0.2962 0.3187 0.050 Uiso 1 1 d . . .

loop_
_atom_site_aniso_label
_atom_site_aniso_U_11
_atom_site_aniso_U_22
_atom_site_aniso_U_33
_atom_site_aniso_U_23
_atom_site_aniso_U_13
_atom_site_aniso_U_12
C1 0.0326(15) 0.0341(16) 0.0355(16) 0.0018(13) -0.0013(12) 0.0020(12)
C2 0.0368(15) 0.0329(16) 0.0338(16) -0.0007(13) 0.0031(12) -0.0005(12)
C3 0.0336(14) 0.0318(16) 0.0384(17) 0.0017(13) 0.0051(12) -0.0014(12)
C4 0.0374(16) 0.0448(19) 0.052(2) -0.0024(16) 0.0124(14) -0.0003(14)
C5 0.0509(19) 0.053(2) 0.051(2) -0.0065(17) 0.0190(16) 0.0075(16)
C6 0.066(2) 0.050(2) 0.046(2) -0.0170(16) 0.0107(17) 0.0000(17)
C7 0.0502(19) 0.048(2) 0.0454(19) -0.0105(16) 0.0050(15) -0.0089(15)
C8 0.0271(13) 0.0344(16) 0.0418(18) -0.0003(13) 0.0019(12) 0.0001(11)
C9 0.057(2) 0.0394(19) 0.050(2) -0.0028(16) 0.0013(16) 0.0000(15)
C10 0.056(2) 0.0322(18) 0.073(3) -0.0016(18) -0.0070(18) -0.0027(15)
C11 0.0445(18) 0.046(2) 0.074(3) 0.0180(19) 0.0062(17) 0.0026(15)
C12 0.063(2) 0.059(2) 0.048(2) 0.0120(19) 0.0053(17) 0.0039(18)
C13 0.0563(19) 0.0417(19) 0.045(2) -0.0003(16) 0.0006(15) -0.0019(15)
C14 0.0311(14) 0.0481(18) 0.0443(18) 0.0119(16) 0.0002(13) -0.0067(13)
C15 0.067(2) 0.056(2) 0.079(3) 0.014(2) -0.027(2) -0.0152(18)
C16 0.083(3) 0.094(4) 0.105(4) 0.027(3) -0.049(3) -0.044(3)
C17 0.062(3) 0.148(5) 0.111(4) 0.062(4) -0.039(3) -0.021(3)
C18 0.067(3) 0.127(4) 0.098(4) 0.044(3) -0.010(3) 0.032(3)
C19 0.058(2) 0.068(3) 0.062(2) 0.014(2) -0.0027(18) 0.0107(18)
C20 0.0290(14) 0.0394(17) 0.0410(17) -0.0077(14) 0.0017(13) -0.0010(12)
C21 0.0292(14) 0.0440(18) 0.0334(16) -0.0048(14) 0.0038(12) -0.0065(12)
C22 0.0303(14) 0.0441(18) 0.0361(17) 0.0007(14) 0.0000(12) -0.0081(12)
C23 0.0444(18) 0.051(2) 0.053(2) 0.0122(17) -0.0053(15) -0.0091(15)
C24 0.057(2) 0.066(2) 0.057(2) 0.0188(19) -0.0021(17) -0.0274(18)
C25 0.0407(18) 0.072(2) 0.055(2) 0.0060(19) 0.0023(15) -0.0235(17)
C26 0.0315(15) 0.059(2) 0.0440(19) 0.0001(16) 0.0030(13) -0.0073(14)
C27 0.0388(15) 0.0487(19) 0.0331(17) -0.0027(14) 0.0001(13) -0.0049(14)
C28 0.058(2) 0.056(2) 0.0412(19) -0.0001(16) -0.0043(16) -0.0094(16)
C29 0.085(3) 0.082(3) 0.036(2) 0.0047(19) -0.0035(19) -0.014(2)
C30 0.078(3) 0.105(3) 0.040(2) -0.009(2) -0.016(2) -0.017(2)
C31 0.089(3) 0.148(5) 0.064(3) -0.024(3) -0.004(2) -0.064(3)
C32 0.096(3) 0.127(4) 0.039(2) -0.008(2) 0.003(2) -0.071(3)
C33 0.0332(15) 0.0325(16) 0.0378(17) 0.0048(13) -0.0014(12) -0.0017(12)
C34 0.0374(17) 0.059(2) 0.067(2) -0.0026(19) -0.0132(16) 0.0025(15)
C35 0.0377(19) 0.073(3) 0.100(3) 0.000(2) -0.0121(19) 0.0176(18)
C36 0.059(2) 0.059(2) 0.084(3) -0.003(2) 0.007(2) 0.0179(18)
C37 0.071(3) 0.046(2) 0.067(2) -0.0114(18) -0.0051(19) 0.0114(18)
C38 0.0444(17) 0.0387(18) 0.050(2) -0.0037(15) -0.0095(15) 0.0067(14)
C39 0.124(4) 0.074(3) 0.075(3) -0.029(2) 0.039(3) -0.010(3)
C40 0.064(2) 0.044(2) 0.115(4) -0.024(2) 0.011(2) 0.0088(18)
C41 0.051(2) 0.036(2) 0.106(3) 0.010(2) 0.000(2) 0.0070(16)
C42 0.073(2) 0.073(3) 0.066(3) 0.031(2) -0.012(2) 0.004(2)
Cl 0.0459(5) 0.0713(7) 0.0614(6) -0.0115(5) -0.0031(4) 0.0013(4)
N1 0.0494(15) 0.0425(16) 0.0637(19) -0.0164(14) 0.0096(14) -0.0032(13)
N2 0.0440(15) 0.0417(16) 0.0640(19) 0.0112(14) 0.0009(13) 0.0079(12)
O1 0.0329(11) 0.0565(14) 0.0508(13) -0.0134(11) -0.0026(9) -0.0084(9)
O2 0.0289(11) 0.0552(14) 0.0786(16) 0.0101(12) 0.0087(11) 0.0066(10)
O3 0.0802(18) 0.0758(18) 0.0599(16) -0.0115(14) -0.0171(13) -0.0078(14)
O4 0.0499(18) 0.224(4) 0.146(3) -0.043(3) 0.0111(18) 0.028(2)
O5 0.118(2) 0.124(3) 0.0485(16) -0.0187(17) -0.0022(16) 0.004(2)
O6 0.136(3) 0.062(2) 0.167(3) 0.009(2) -0.043(2) -0.0204(19)
P1 0.0271(3) 0.0349(4) 0.0387(4) -0.0022(3) 0.0036(3) -0.0031(3)
P2 0.0282(3) 0.0371(4) 0.0324(4) 0.0004(3) -0.0018(3) -0.0044(3)
Rh 0.02532(10) 0.02985(12) 0.03527(13) -0.00134(10) 0.00268(9) -0.00028(9)

loop_
_atom_type_symbol
_atom_type_description
_atom_type_scat_dispersion_real
_atom_type_scat_dispersion_imag
_atom_type_scat_source
C C 0.0033 0.0016 'International Tables Vol C Tables 4.2.6.8 and 6.1.1.4'
H H 0.0000 0.0000 'International Tables Vol C Tables 4.2.6.8 and 6.1.1.4'
N N 0.0061 0.0033 'International Tables Vol C Tables 4.2.6.8 and 6.1.1.4'
O O 0.0106 0.0060 'International Tables Vol C Tables 4.2.6.8 and 6.1.1.4'
P P 0.1023 0.0942 'International Tables Vol C Tables 4.2.6.8 and 6.1.1.4'
Cl Cl 0.1484 0.1585 'International Tables Vol C Tables 4.2.6.8 and 6.1.1.4'
Rh Rh -1.1178 0.9187 'International Tables Vol C Tables 4.2.6.8 and 6.1.1.4'

loop_
_geom_angle_atom_site_label_1
_geom_angle_atom_site_label_2
_geom_angle_atom_site_label_3
_geom_angle
_geom_angle_site_symmetry_1
_geom_angle_site_symmetry_3
_geom_angle_publ_flag
O1 C1 C2 117.9(2) . . ?
O1 C1 Rh 122.6(2) . . ?
C2 C1 Rh 119.45(19) . . ?
C3 C2 C7 119.9(2) . . ?
C3 C2 C1 120.6(2) . . ?
C7 C2 C1 119.5(2) . . ?
C2 C3 C4 118.6(3) . . ?
C2 C3 P1 116.5(2) . . ?
C4 C3 P1 124.6(2) . . ?
C3 C4 C5 120.7(3) . . ?
C3 C4 H4 119.7 . . ?
C5 C4 H4 119.7 . . ?
C6 C5 C4 120.2(3) . . ?
C6 C5 H5 119.9 . . ?
C4 C5 H5 119.9 . . ?
C7 C6 C5 119.9(3) . . ?
C7 C6 H6 120.0 . . ?
C5 C6 H6 120.0 . . ?
C6 C7 C2 120.5(3) . . ?
C6 C7 H7 119.7 . . ?
C2 C7 H7 119.7 . . ?
C13 C8 C9 117.3(3) . . ?
C13 C8 P1 123.1(2) . . ?
C9 C8 P1 119.6(2) . . ?
C10 C9 C8 121.4(3) . . ?
C10 C9 H9 119.3 . . ?
C8 C9 H9 119.3 . . ?
C9 C10 C11 120.6(3) . . ?
C9 C10 H10 119.7 . . ?
C11 C10 H10 119.7 . . ?
C12 C11 C10 119.4(3) . . ?
C12 C11 H11 120.3 . . ?
C10 C11 H11 120.3 . . ?
C11 C12 C13 120.5(3) . . ?
C11 C12 H12 119.7 . . ?
C13 C12 H12 119.7 . . ?
C8 C13 C12 120.7(3) . . ?
C8 C13 H13 119.7 . . ?
C12 C13 H13 119.7 . . ?
C19 C14 C15 117.5(3) . . ?
C19 C14 P1 122.5(3) . . ?
C15 C14 P1 119.9(2) . . ?
C14 C15 C16 120.9(4) . . ?
C14 C15 H15 119.5 . . ?
C16 C15 H15 119.5 . . ?
C17 C16 C15 120.4(4) . . ?
C17 C16 H16 119.8 . . ?
C15 C16 H16 119.8 . . ?
C18 C17 C16 120.2(4) . . ?
C18 C17 H17 119.9 . . ?
C16 C17 H17 119.9 . . ?
C17 C18 C19 120.1(4) . . ?
C17 C18 H18 120.0 . . ?
C19 C18 H18 120.0 . . ?
C14 C19 C18 120.9(4) . . ?
C14 C19 H19 119.6 . . ?
C18 C19 H19 119.6 . . ?
O2 C20 C21 118.6(2) . . ?
O2 C20 Rh 121.6(2) . . ?
C21 C20 Rh 119.72(19) . . ?
C22 C21 C26 119.1(3) . . ?
C22 C21 C20 118.5(2) . . ?
C26 C21 C20 122.4(3) . . ?
C23 C22 C21 120.5(3) . . ?
C23 C22 P2 125.4(2) . . ?
C21 C22 P2 114.1(2) . . ?
C22 C23 C24 119.3(3) . . ?
C22 C23 H23 120.4 . . ?
C24 C23 H23 120.4 . . ?
C25 C24 C23 120.5(3) . . ?
C25 C24 H24 119.8 . . ?
C23 C24 H24 119.8 . . ?
C24 C25 C26 119.9(3) . . ?
C24 C25 H25 120.0 . . ?
C26 C25 H25 120.0 . . ?
C25 C26 C21 120.6(3) . . ?
C25 C26 H26 119.7 . . ?
C21 C26 H26 119.7 . . ?
C28 C27 C32 117.8(3) . . ?
C28 C27 P2 123.6(2) . . ?
C32 C27 P2 118.6(2) . . ?
C27 C28 C29 120.7(3) . . ?
C27 C28 H28 119.6 . . ?
C29 C28 H28 119.6 . . ?
C30 C29 C28 120.5(3) . . ?
C30 C29 H29 119.7 . . ?
C28 C29 H29 119.7 . . ?
C31 C30 C29 119.5(3) . . ?
C31 C30 H30 120.3 . . ?
C29 C30 H30 120.3 . . ?
C30 C31 C32 120.4(4) . . ?
C30 C31 H31 119.8 . . ?
C32 C31 H31 119.8 . . ?
C27 C32 C31 121.1(3) . . ?
C27 C32 H32 119.5 . . ?
C31 C32 H32 119.5 . . ?
C38 C33 C34 118.6(3) . . ?
C38 C33 P2 118.4(2) . . ?
C34 C33 P2 123.0(2) . . ?
C33 C34 C35 119.7(3) . . ?
C33 C34 H34 120.2 . . ?
C35 C34 H34 120.2 . . ?
C36 C35 C34 120.4(3) . . ?
C36 C35 H35 119.8 . . ?
C34 C35 H35 119.8 . . ?
C35 C36 C37 120.2(3) . . ?
C35 C36 H36 119.9 . . ?
C37 C36 H36 119.9 . . ?
C36 C37 C38 120.3(3) . . ?
C36 C37 H37 119.8 . . ?
C38 C37 H37 119.8 . . ?
C33 C38 C37 120.8(3) . . ?
C33 C38 H38 119.6 . . ?
C37 C38 H38 119.6 . . ?
N1 C39 H39A 109.5 . . ?
N1 C39 H39B 109.5 . . ?
H39A C39 H39B 109.5 . . ?
N1 C39 H39C 109.5 . . ?
H39A C39 H39C 109.5 . . ?
H39B C39 H39C 109.5 . . ?
C41 C40 N1 112.8(3) . . ?
C41 C40 H40A 109.0 . . ?
N1 C40 H40A 109.0 . . ?
C41 C40 H40B 109.0 . . ?
N1 C40 H40B 109.0 . . ?
H40A C40 H40B 107.8 . . ?
N2 C41 C40 110.0(3) . . ?
N2 C41 H41A 109.7 . . ?
C40 C41 H41A 109.7 . . ?
N2 C41 H41B 109.7 . . ?
C40 C41 H41B 109.7 . . ?
H41A C41 H41B 108.2 . . ?
N2 C42 H42A 109.5 . . ?
N2 C42 H42B 109.5 . . ?
H42A C42 H42B 109.5 . . ?
N2 C42 H42C 109.5 . . ?
H42A C42 H42C 109.5 . . ?
H42B C42 H42C 109.5 . . ?
O3 Cl O4 111.14(19) . . ?
O3 Cl O6 109.33(17) . . ?
O4 Cl O6 111.7(2) . . ?
O3 Cl O5 109.43(17) . . ?
O4 Cl O5 108.0(2) . . ?
O6 Cl O5 107.2(2) . . ?
C39 N1 C40 107.8(3) . . ?
C39 N1 Rh 121.1(2) . . ?
C40 N1 Rh 105.8(2) . . ?
C39 N1 H1 101.5 . . ?
C40 N1 H1 112.8 . . ?
Rh N1 H1 108.0 . . ?
C42 N2 C41 113.6(3) . . ?
C42 N2 Rh 123.3(2) . . ?
C41 N2 Rh 108.9(2) . . ?
C42 N2 H2 109.7 . . ?
C41 N2 H2 102.3 . . ?
Rh N2 H2 95.6 . . ?
C3 P1 C14 106.15(14) . . ?
C3 P1 C8 102.38(13) . . ?
C14 P1 C8 101.07(12) . . ?
C3 P1 Rh 98.33(9) . . ?
C14 P1 Rh 121.88(9) . . ?
C8 P1 Rh 124.06(8) . . ?
C22 P2 C33 102.72(13) . . ?
C22 P2 C27 104.49(13) . . ?
C33 P2 C27 103.52(13) . . ?
C22 P2 Rh 103.21(10) . . ?
C33 P2 Rh 122.94(9) . . ?
C27 P2 Rh 117.55(10) . . ?
C1 Rh C20 88.02(11) . . ?
C1 Rh N2 88.31(11) . . ?
C20 Rh N2 84.97(10) . . ?
C1 Rh P2 88.39(8) . . ?
C20 Rh P2 82.13(8) . . ?
N2 Rh P2 166.79(7) . . ?
C1 Rh N1 167.68(10) . . ?
C20 Rh N1 88.60(10) . . ?
N2 Rh N1 79.59(10) . . ?
P2 Rh N1 102.87(8) . . ?
C1 Rh P1 83.76(8) . . ?
C20 Rh P1 171.78(8) . . ?
N2 Rh P1 94.66(7) . . ?
P2 Rh P1 97.70(3) . . ?
N1 Rh P1 99.43(7) . . ?

loop_
_geom_bond_atom_site_label_1
_geom_bond_atom_site_label_2
_geom_bond_distance
_geom_bond_site_symmetry_2
_geom_bond_publ_flag
C1 O1 1.220(3) . ?
C1 C2 1.520(4) . ?
C1 Rh 2.003(3) . ?
C2 C3 1.394(4) . ?
C2 C7 1.389(4) . ?
C3 C4 1.410(4) . ?
C3 P1 1.806(3) . ?
C4 C5 1.365(4) . ?
C4 H4 0.9300 . ?
C5 C6 1.390(4) . ?
C5 H5 0.9300 . ?
C6 C7 1.375(4) . ?
C6 H6 0.9300 . ?
C7 H7 0.9300 . ?
C8 C13 1.394(4) . ?
C8 C9 1.387(4) . ?
C8 P1 1.849(3) . ?
C9 C10 1.379(4) . ?
C9 H9 0.9300 . ?
C10 C11 1.364(4) . ?
C10 H10 0.9300 . ?
C11 C12 1.372(4) . ?
C11 H11 0.9300 . ?
C12 C13 1.388(4) . ?
C12 H12 0.9300 . ?
C13 H13 0.9300 . ?
C14 C19 1.391(4) . ?
C14 C15 1.383(4) . ?
C14 P1 1.832(3) . ?
C15 C16 1.388(5) . ?
C15 H15 0.9300 . ?
C16 C17 1.354(6) . ?
C16 H16 0.9300 . ?
C17 C18 1.362(6) . ?
C17 H17 0.9300 . ?
C18 C19 1.388(5) . ?
C18 H18 0.9300 . ?
C19 H19 0.9300 . ?
C20 O2 1.221(3) . ?
C20 C21 1.497(4) . ?
C20 Rh 2.061(3) . ?
C21 C22 1.385(4) . ?
C21 C26 1.393(3) . ?
C22 C23 1.393(4) . ?
C22 P2 1.815(3) . ?
C23 C24 1.387(4) . ?
C23 H23 0.9300 . ?
C24 C25 1.380(4) . ?
C24 H24 0.9300 . ?
C25 C26 1.378(4) . ?
C25 H25 0.9300 . ?
C26 H26 0.9300 . ?
C27 C28 1.374(4) . ?
C27 C32 1.371(4) . ?
C27 P2 1.825(3) . ?
C28 C29 1.390(4) . ?
C28 H28 0.9300 . ?
C29 C30 1.355(5) . ?
C29 H29 0.9300 . ?
C30 C31 1.355(5) . ?
C30 H30 0.9300 . ?
C31 C32 1.387(5) . ?
C31 H31 0.9300 . ?
C32 H32 0.9300 . ?
C33 C38 1.391(4) . ?
C33 C34 1.387(4) . ?
C33 P2 1.829(3) . ?
C34 C35 1.396(4) . ?
C34 H34 0.9300 . ?
C35 C36 1.359(5) . ?
C35 H35 0.9300 . ?
C36 C37 1.369(4) . ?
C36 H36 0.9300 . ?
C37 C38 1.366(4) . ?
C37 H37 0.9300 . ?
C38 H38 0.9300 . ?
C39 N1 1.487(4) . ?
C39 H39A 0.9600 . ?
C39 H39B 0.9600 . ?
C39 H39C 0.9600 . ?
C40 C41 1.481(5) . ?
C40 N1 1.474(4) . ?
C40 H40A 0.9700 . ?
C40 H40B 0.9700 . ?
C41 N2 1.469(4) . ?
C41 H41A 0.9700 . ?
C41 H41B 0.9700 . ?
C42 N2 1.452(4) . ?
C42 H42A 0.9600 . ?
C42 H42B 0.9600 . ?
C42 H42C 0.9600 . ?
Cl O3 1.410(2) . ?
Cl O4 1.400(3) . ?
Cl O6 1.426(3) . ?
Cl O5 1.428(3) . ?
N1 Rh 2.282(2) . ?
N1 H1 1.0703 . ?
N2 Rh 2.174(2) . ?
N2 H2 1.1016 . ?
P1 Rh 2.4646(7) . ?
P2 Rh 2.2930(8) . ?

loop_
_geom_hbond_atom_site_label_D
_geom_hbond_atom_site_label_H
_geom_hbond_atom_site_label_A
_geom_hbond_distance_DH
_geom_hbond_distance_HA
_geom_hbond_distance_DA
_geom_hbond_angle_DHA
_geom_hbond_site_symmetry_A
N1 H1 O6 1.07 2.11 3.074(4) 148.7 .
N2 H2 O2 1.10 1.83 2.766(3) 140.1 .
